data_7205314
loop_
_publ_author_name
'Cheng, Xian'
'Liu, Tao'
'Duan, Xianying'
'Wang, Fangming'
'Meng, Qingjin'
'Lu, Changsheng'

_publ_section_title
;
 A novel 2D coordination polymer with unprecedented [Ag]7 chains and
 two 3D silver--organic frameworks constructed by
 methylenediisophthalic acid (H4MDIP) with strong Ag--Ag interactions
;
_journal_issue 5
_journal_name_full CrystEngComm
_journal_page_first 1314
_journal_paper_doi 10.1039/c0ce00360c
_journal_volume 13
_journal_year 2011
_chemical_formula_moiety 'C62 H43 Ag8 N8 O16'
_chemical_formula_sum 'C62 H43 Ag8 N8 O16'
_chemical_formula_weight 2019.00
_chemical_name_systematic
;
?
;
_space_group_IT_number 2
_symmetry_cell_setting triclinic
_symmetry_space_group_name_Hall '-P 1'
_symmetry_space_group_name_H-M 'P -1'
_atom_sites_solution_hydrogens geom
_atom_sites_solution_primary direct
_atom_sites_solution_secondary difmap
_audit_creation_method SHELXL-97
_cell_angle_alpha 84.391(2)
_cell_angle_beta 83.6660(10)
_cell_angle_gamma 76.304(3)
_cell_formula_units_Z 2
_cell_length_a 12.561(2)
_cell_length_b 13.1448(12)
_cell_length_c 18.7697(18)
_cell_measurement_reflns_used 7230
_cell_measurement_temperature 291(2)
_cell_measurement_theta_max 27.88
_cell_measurement_theta_min 2.17
_cell_volume 2984.4(6)
_computing_cell_refinement SMART
_computing_data_collection 'SMART (Bruker, 2000)'
_computing_data_reduction 'SAINT (Bruker, 2000)'
_computing_molecular_graphics SHELXTL
_computing_publication_material SHELXTL
_computing_structure_refinement SHELXTL
_computing_structure_solution 'SHELXTL (Bruker, 2000)'
_diffrn_ambient_temperature 291(2)
_diffrn_measured_fraction_theta_full 0.975
_diffrn_measured_fraction_theta_max 0.975
_diffrn_measurement_device_type 'Bruker Smart Apex CCD'
_diffrn_measurement_method 'phi and omega scans'
_diffrn_radiation_monochromator graphite
_diffrn_radiation_source 'sealed tube'
_diffrn_radiation_type MoK\a
_diffrn_radiation_wavelength 0.71073
_diffrn_reflns_av_R_equivalents 0.0236
_diffrn_reflns_av_sigmaI/netI 0.0647
_diffrn_reflns_limit_h_max 15
_diffrn_reflns_limit_h_min -15
_diffrn_reflns_limit_k_max 16
_diffrn_reflns_limit_k_min -8
_diffrn_reflns_limit_l_max 23
_diffrn_reflns_limit_l_min -21
_diffrn_reflns_number 16193
_diffrn_reflns_theta_full 26.00
_diffrn_reflns_theta_max 26.00
_diffrn_reflns_theta_min 1.92
_exptl_absorpt_coefficient_mu 2.647
_exptl_absorpt_correction_T_max 0.56
_exptl_absorpt_correction_T_min 0.47
_exptl_absorpt_correction_type multi-scan
_exptl_absorpt_process_details 'SADABS; Bruker, 2000'
_exptl_crystal_colour colouress
_exptl_crystal_density_diffrn 2.247
_exptl_crystal_density_method 'not measured'
_exptl_crystal_description pin
_exptl_crystal_F_000 1950
_exptl_crystal_size_max 0.30
_exptl_crystal_size_mid 0.24
_exptl_crystal_size_min 0.22
_refine_diff_density_max 0.871
_refine_diff_density_min -1.629
_refine_diff_density_rms 0.168
_refine_ls_extinction_method none
_refine_ls_goodness_of_fit_ref 1.062
_refine_ls_hydrogen_treatment constr
_refine_ls_matrix_type full
_refine_ls_number_parameters 847
_refine_ls_number_reflns 11455
_refine_ls_number_restraints 0
_refine_ls_restrained_S_all 1.062
_refine_ls_R_factor_all 0.0871
_refine_ls_R_factor_gt 0.0582
_refine_ls_shift/su_max 0.000
_refine_ls_shift/su_mean 0.000
_refine_ls_structure_factor_coef Fsqd
_refine_ls_weighting_details 'calc w=1/[\s^2^(Fo^2^)+(0.07P)^2^+1.55P] where P=(Fo^2^+2Fc^2^)/3'
_refine_ls_weighting_scheme calc
_refine_ls_wR_factor_gt 0.1224
_refine_ls_wR_factor_ref 0.1287
_reflns_number_gt 8256
_reflns_number_total 11455
_reflns_threshold_expression >2sigma(I)
_cod_data_source_file C0CE00360C.TXT
_cod_data_source_block 11
_cod_depositor_comments
;
The following automatic conversions were performed:
'_symmetry_cell_setting' value 'Triclinic' changed to 'triclinic'
according to '/home/saulius/struct/CIF-dictionaries/cif_core.dic'
dictionary named 'cif_core.dic' version 2.4.1 from 2010-06-29.

Automatic conversion script
Id: cif_fix_enum 1555 2011-01-17 13:19:09Z saulius 
;
_cod_original_cell_volume 2984.3(6)
_cod_original_sg_symbol_H-M 'P-1 '
_cod_database_code 7205314

loop_
_symmetry_equiv_pos_as_xyz
'x, y, z'
'-x, -y, -z'

loop_
_atom_site_label
_atom_site_type_symbol
_atom_site_fract_x
_atom_site_fract_y
_atom_site_fract_z
_atom_site_U_iso_or_equiv
_atom_site_adp_type
_atom_site_occupancy
_atom_site_symmetry_multiplicity
_atom_site_calc_flag
_atom_site_refinement_flags
_atom_site_disorder_assembly
_atom_site_disorder_group
Ag1 Ag -0.45800(5) 0.54994(5) 0.77601(3) 0.03559(15) Uani 1 1 d . . .
Ag2 Ag -0.22862(5) 0.57081(5) 0.70518(3) 0.03557(15) Uani 1 1 d . . .
Ag3 Ag 0.00895(5) 0.52421(5) 0.78068(3) 0.03447(15) Uani 1 1 d . . .
Ag4 Ag 0.20615(5) 0.39735(5) 0.70958(3) 0.03686(15) Uani 1 1 d . . .
Ag5 Ag 0.38981(5) 0.19599(5) 0.78256(3) 0.03348(14) Uani 1 1 d . . .
Ag6 Ag 0.48451(5) 0.00494(5) 0.71743(3) 0.03902(16) Uani 1 1 d . . .
Ag7 Ag 0.62948(5) -0.18715(5) 0.78181(3) 0.03805(15) Uani 1 1 d . . .
Ag8 Ag 0.09934(5) 0.18550(5) 1.23994(3) 0.03686(15) Uani 1 1 d . . .
C1 C -0.6410(7) 0.7566(6) 0.7676(5) 0.041(2) Uani 1 1 d . . .
H1 H -0.5980 0.7959 0.7847 0.049 Uiso 1 1 calc R . .
C2 C -0.6894(7) 0.6284(7) 0.7318(5) 0.0421(19) Uani 1 1 d . . .
H2 H -0.6888 0.5612 0.7199 0.050 Uiso 1 1 calc R . .
C3 C -0.7673(7) 0.7130(6) 0.7211(4) 0.0356(18) Uani 1 1 d . . .
H3 H -0.8320 0.7162 0.7003 0.043 Uiso 1 1 calc R . .
C4 C -0.8013(7) 0.9042(6) 0.7417(4) 0.0400(19) Uani 1 1 d . . .
H4A H -0.7866 0.9390 0.7815 0.048 Uiso 1 1 calc R . .
H4B H -0.8788 0.9031 0.7476 0.048 Uiso 1 1 calc R . .
C5 C -0.7797(7) 0.9680(7) 0.6732(5) 0.0407(19) Uani 1 1 d . . .
C6 C -0.8056(7) 1.0766(7) 0.6751(5) 0.044(2) Uani 1 1 d . . .
H6 H -0.8251 1.1068 0.7188 0.053 Uiso 1 1 calc R . .
C7 C -0.8022(8) 1.1400(7) 0.6115(5) 0.046(2) Uani 1 1 d . . .
H7 H -0.8195 1.2127 0.6127 0.056 Uiso 1 1 calc R . .
C8 C -0.7730(7) 1.0949(7) 0.5461(5) 0.045(2) Uani 1 1 d . . .
H8 H -0.7707 1.1374 0.5036 0.054 Uiso 1 1 calc R . .
C9 C -0.7471(7) 0.9863(7) 0.5443(5) 0.043(2) Uani 1 1 d . . .
C10 C -0.7505(6) 0.9228(7) 0.6079(4) 0.0393(18) Uani 1 1 d . . .
H10 H -0.7332 0.8502 0.6066 0.047 Uiso 1 1 calc R . .
C11 C -0.7113(7) 0.9402(7) 0.4744(5) 0.043(2) Uani 1 1 d . . .
H11 H -0.6452 0.8917 0.4650 0.052 Uiso 1 1 calc R . .
C12 C -0.7810(7) 1.0491(7) 0.3646(5) 0.046(2) Uani 1 1 d . . .
H12 H -0.7175 1.0721 0.3482 0.055 Uiso 1 1 calc R . .
C13 C -0.9440(7) 1.0305(6) 0.3748(4) 0.0364(18) Uani 1 1 d . . .
H13 H -1.0179 1.0417 0.3673 0.044 Uiso 1 1 calc R . .
C14 C -0.8953(7) 0.9650(7) 0.4253(5) 0.0408(19) Uani 1 1 d . . .
H14 H -0.9264 0.9184 0.4565 0.049 Uiso 1 1 calc R . .
C15 C -0.2467(8) 0.3585(7) 0.7736(5) 0.045(2) Uani 1 1 d . . .
H15 H -0.2021 0.3901 0.7963 0.055 Uiso 1 1 calc R . .
C16 C -0.3919(8) 0.3254(6) 0.7314(4) 0.0397(19) Uani 1 1 d . . .
H16 H -0.4631 0.3300 0.7198 0.048 Uiso 1 1 calc R . .
C17 C -0.3022(7) 0.2438(7) 0.7209(5) 0.0424(19) Uani 1 1 d . . .
H17 H -0.3027 0.1831 0.6994 0.051 Uiso 1 1 calc R . .
C18 C -0.1026(7) 0.1973(7) 0.7386(4) 0.0376(18) Uani 1 1 d . . .
H18A H -0.0548 0.2375 0.7106 0.045 Uiso 1 1 calc R . .
H18B H -0.1029 0.1377 0.7120 0.045 Uiso 1 1 calc R . .
C19 C -0.0561(8) 0.1580(6) 0.8074(5) 0.042(2) Uani 1 1 d . . .
C20 C -0.0011(7) 0.2207(6) 0.8422(5) 0.0409(19) Uani 1 1 d . . .
H20 H -0.0009 0.2891 0.8241 0.049 Uiso 1 1 calc R . .
C21 C 0.0522(7) 0.1781(7) 0.9035(4) 0.0398(19) Uani 1 1 d . . .
C22 C 0.0583(8) 0.0775(7) 0.9271(5) 0.047(2) Uani 1 1 d . . .
H22 H 0.0940 0.0499 0.9680 0.056 Uiso 1 1 calc R . .
C23 C 0.0117(8) 0.0143(7) 0.8910(5) 0.047(2) Uani 1 1 d . . .
H23 H 0.0226 -0.0570 0.9047 0.056 Uiso 1 1 calc R . .
C24 C -0.0511(7) 0.0571(7) 0.8345(5) 0.044(2) Uani 1 1 d . . .
H24 H -0.0903 0.0165 0.8149 0.053 Uiso 1 1 calc R . .
C25 C 0.1041(7) 0.2501(7) 0.9388(4) 0.043(2) Uani 1 1 d . . .
H25A H 0.0867 0.3202 0.9152 0.052 Uiso 1 1 calc R . .
H25B H 0.1834 0.2248 0.9350 0.052 Uiso 1 1 calc R . .
C26 C 0.1146(6) 0.2245(6) 1.0738(4) 0.0319(16) Uani 1 1 d . . .
H26 H 0.1903 0.1974 1.0712 0.038 Uiso 1 1 calc R . .
C27 C -0.0492(7) 0.3002(7) 1.0389(5) 0.041(2) Uani 1 1 d . . .
H27 H -0.1052 0.3323 1.0100 0.050 Uiso 1 1 calc R . .
C28 C -0.0551(7) 0.2884(6) 1.1157(5) 0.042(2) Uani 1 1 d . . .
H28 H -0.1167 0.3089 1.1478 0.050 Uiso 1 1 calc R . .
C29 C 0.0396(7) 0.6429(6) 0.5490(4) 0.0380(19) Uani 1 1 d . . .
C30 C -0.0114(6) 0.6337(6) 0.4897(4) 0.0338(17) Uani 1 1 d . . .
H30 H -0.0877 0.6462 0.4928 0.041 Uiso 1 1 calc R . .
C31 C 0.0479(6) 0.6067(6) 0.4266(4) 0.0316(16) Uani 1 1 d . . .
C32 C 0.1627(6) 0.5911(6) 0.4206(4) 0.0302(15) Uani 1 1 d . . .
H32 H 0.2026 0.5761 0.3766 0.036 Uiso 1 1 calc R . .
C33 C 0.2178(7) 0.5981(6) 0.4802(4) 0.0337(17) Uani 1 1 d . . .
C34 C 0.3411(7) 0.5663(7) 0.4719(5) 0.0401(19) Uani 1 1 d . . .
H34A H 0.3710 0.5955 0.5086 0.048 Uiso 1 1 calc R . .
H34B H 0.3686 0.5930 0.4252 0.048 Uiso 1 1 calc R . .
C35 C 0.3762(6) 0.4478(6) 0.4790(4) 0.0325(16) Uani 1 1 d . . .
C36 C 0.3937(7) 0.3899(6) 0.4175(4) 0.041(2) Uani 1 1 d . . .
H36 H 0.3859 0.4266 0.3727 0.049 Uiso 1 1 calc R . .
C37 C 0.4225(7) 0.2793(6) 0.4205(4) 0.0361(17) Uani 1 1 d . . .
C38 C 0.4429(7) 0.2255(6) 0.4893(4) 0.0353(17) Uani 1 1 d . . .
H38 H 0.4691 0.1530 0.4929 0.042 Uiso 1 1 calc R . .
C39 C 0.4233(7) 0.2825(7) 0.5534(4) 0.0368(18) Uani 1 1 d . . .
C40 C 0.3903(6) 0.3935(6) 0.5443(4) 0.0335(17) Uani 1 1 d . . .
H40 H 0.3777 0.4313 0.5849 0.040 Uiso 1 1 calc R . .
C41 C -0.0206(7) 0.6590(7) 0.6233(4) 0.042(2) Uani 1 1 d . . .
C42 C -0.0106(7) 0.5913(6) 0.3638(4) 0.0342(17) Uani 1 1 d . . .
C43 C 0.4297(7) 0.2217(7) 0.3606(4) 0.0394(18) Uani 1 1 d . . .
C44 C 0.4362(6) 0.2238(6) 0.6221(4) 0.0349(17) Uani 1 1 d . . .
C45 C 0.6396(6) 0.0490(6) 0.9174(4) 0.0353(17) Uani 1 1 d . . .
C46 C 0.6380(6) -0.0049(6) 0.9855(4) 0.0338(16) Uani 1 1 d . . .
H46 H 0.6420 -0.0768 0.9893 0.041 Uiso 1 1 calc R . .
C47 C 0.6305(6) 0.0469(6) 1.0470(4) 0.0327(16) Uani 1 1 d . . .
C48 C 0.6217(6) 0.1573(6) 1.0402(4) 0.0318(16) Uani 1 1 d . . .
H48 H 0.6182 0.1918 1.0817 0.038 Uiso 1 1 calc R . .
C49 C 0.6182(7) 0.2127(6) 0.9778(5) 0.0419(19) Uani 1 1 d . . .
C50 C 0.6310(7) 0.1597(6) 0.9123(4) 0.0385(18) Uani 1 1 d . . .
H50 H 0.6336 0.1971 0.8677 0.046 Uiso 1 1 calc R . .
C51 C 0.5930(6) 0.3330(6) 0.9711(4) 0.0327(16) Uani 1 1 d . . .
H51A H 0.6251 0.3583 1.0086 0.039 Uiso 1 1 calc R . .
H51B H 0.6238 0.3579 0.9249 0.039 Uiso 1 1 calc R . .
C52 C 0.4680(6) 0.3732(6) 0.9783(4) 0.0323(16) Uani 1 1 d . . .
C53 C 0.4133(6) 0.3895(6) 1.0440(4) 0.0368(18) Uani 1 1 d . . .
H53 H 0.4511 0.3799 1.0850 0.044 Uiso 1 1 calc R . .
C54 C 0.2972(6) 0.4213(5) 1.0488(4) 0.0280(15) Uani 1 1 d . . .
C55 C 0.2405(7) 0.4402(6) 0.9873(4) 0.0379(18) Uani 1 1 d . . .
H55 H 0.1643 0.4632 0.9916 0.045 Uiso 1 1 calc R . .
C56 C 0.2972(6) 0.4249(5) 0.9188(4) 0.0285(15) Uani 1 1 d . . .
C57 C 0.4137(7) 0.3926(7) 0.9165(5) 0.042(2) Uani 1 1 d . . .
H57 H 0.4546 0.3843 0.8721 0.051 Uiso 1 1 calc R . .
C58 C 0.6417(7) -0.0030(6) 0.8513(4) 0.0380(18) Uani 1 1 d . . .
C59 C 0.6205(7) -0.0116(7) 1.1195(4) 0.0389(18) Uani 1 1 d . . .
C60 C 0.2358(7) 0.4331(6) 1.1191(4) 0.0367(18) Uani 1 1 d . . .
C61 C 0.2450(6) 0.4378(6) 0.8540(4) 0.0328(16) Uani 1 1 d . . .
C84 C 0.1604(7) 0.6232(6) 0.5423(4) 0.0361(17) Uani 1 1 d . . .
H84 H 0.1969 0.6284 0.5818 0.043 Uiso 1 1 calc R . .
N1 N -0.6112(5) 0.6564(5) 0.7631(3) 0.0315(14) Uani 1 1 d . . .
N2 N -0.7367(6) 0.7962(5) 0.7457(3) 0.0336(14) Uani 1 1 d . . .
N3 N -0.7898(6) 0.9786(5) 0.4230(3) 0.0351(14) Uani 1 1 d . . .
N4 N -0.8722(5) 1.0785(5) 0.3361(4) 0.0369(15) Uani 1 1 d . . .
N5 N -0.3536(5) 0.4005(5) 0.7633(3) 0.0364(15) Uani 1 1 d . . .
N6 N -0.2142(6) 0.2632(5) 0.7457(4) 0.0386(16) Uani 1 1 d . . .
N7 N 0.0598(6) 0.2526(6) 1.0173(4) 0.0393(16) Uani 1 1 d . . .
N8 N 0.0549(5) 0.2378(5) 1.1328(4) 0.0361(15) Uani 1 1 d . . .
O1 O 0.0270(5) 0.6577(4) 0.6756(3) 0.0371(12) Uani 1 1 d . . .
O2 O -0.1243(5) 0.6686(5) 0.6235(3) 0.0388(13) Uani 1 1 d . . .
O3 O -0.1153(4) 0.6065(4) 0.3731(3) 0.0369(12) Uani 1 1 d . . .
O4 O 0.0442(4) 0.5705(4) 0.3043(3) 0.0336(12) Uani 1 1 d . . .
O5 O 0.3859(5) 0.2778(5) 0.3071(3) 0.0470(15) Uani 1 1 d . . .
O6 O 0.4586(6) 0.1266(5) 0.3657(4) 0.0554(17) Uani 1 1 d . . .
O7 O 0.4679(5) 0.1181(5) 0.6277(3) 0.0444(14) Uani 1 1 d . . .
O8 O 0.3952(4) 0.2743(4) 0.6784(3) 0.0340(12) Uani 1 1 d . . .
O9 O 0.6266(5) 0.0435(4) 0.7944(3) 0.0381(13) Uani 1 1 d . . .
O10 O 0.6620(4) -0.1086(4) 0.8624(3) 0.0366(12) Uani 1 1 d . . .
O11 O 0.6156(5) -0.1041(4) 1.1203(3) 0.0380(13) Uani 1 1 d . . .
O12 O 0.6018(4) 0.0393(4) 1.1740(3) 0.0334(12) Uani 1 1 d . . .
O13 O 0.2874(4) 0.3965(4) 1.1757(3) 0.0313(11) Uani 1 1 d . . .
O14 O 0.1329(5) 0.4783(5) 1.1251(3) 0.0457(14) Uani 1 1 d . . .
O15 O 0.1413(4) 0.4780(4) 0.8590(3) 0.0323(11) Uani 1 1 d . . .
O16 O 0.2959(4) 0.3960(4) 0.7999(3) 0.0375(13) Uani 1 1 d . . .

loop_
_atom_site_aniso_label
_atom_site_aniso_U_11
_atom_site_aniso_U_22
_atom_site_aniso_U_33
_atom_site_aniso_U_23
_atom_site_aniso_U_13
_atom_site_aniso_U_12
Ag1 0.0378(3) 0.0312(3) 0.0315(3) 0.0021(2) 0.0004(2) 0.0012(2)
Ag2 0.0313(3) 0.0400(3) 0.0290(3) 0.0026(2) 0.0029(2) 0.0000(2)
Ag3 0.0282(3) 0.0370(3) 0.0289(3) 0.0067(2) 0.0073(2) 0.0028(2)
Ag4 0.0349(3) 0.0357(3) 0.0329(3) 0.0007(2) 0.0031(2) 0.0018(2)
Ag5 0.0352(3) 0.0326(3) 0.0286(3) 0.0027(2) -0.0027(2) -0.0017(2)
Ag6 0.0373(3) 0.0342(3) 0.0359(3) 0.0043(3) 0.0042(3) 0.0048(3)
Ag7 0.0351(3) 0.0365(3) 0.0347(3) -0.0009(2) 0.0060(2) 0.0024(2)
Ag8 0.0349(3) 0.0357(3) 0.0329(3) 0.0007(2) 0.0031(2) 0.0018(2)
C1 0.035(4) 0.029(4) 0.062(6) -0.011(4) -0.017(4) -0.006(3)
C2 0.051(5) 0.035(4) 0.047(5) -0.008(4) -0.011(4) -0.016(4)
C3 0.048(5) 0.038(4) 0.027(4) 0.008(3) -0.012(3) -0.022(4)
C4 0.033(4) 0.038(4) 0.038(4) -0.001(4) 0.017(3) 0.004(3)
C5 0.044(5) 0.044(5) 0.039(4) -0.003(4) 0.001(4) -0.021(4)
C6 0.037(4) 0.041(5) 0.049(5) -0.008(4) -0.009(4) 0.005(4)
C7 0.048(5) 0.044(5) 0.049(5) -0.006(4) -0.011(4) -0.010(4)
C8 0.035(4) 0.052(5) 0.052(5) -0.007(4) 0.016(4) -0.023(4)
C9 0.034(4) 0.053(5) 0.037(4) -0.007(4) -0.010(4) 0.003(4)
C10 0.028(4) 0.053(5) 0.037(4) -0.008(4) 0.007(3) -0.010(4)
C11 0.036(4) 0.054(5) 0.037(4) -0.001(4) 0.005(4) -0.008(4)
C12 0.037(5) 0.054(5) 0.039(4) 0.014(4) 0.009(4) -0.009(4)
C13 0.033(4) 0.040(4) 0.030(4) -0.015(3) 0.013(3) 0.003(3)
C14 0.046(5) 0.042(5) 0.040(4) -0.016(4) 0.005(4) -0.020(4)
C15 0.049(5) 0.040(5) 0.044(5) -0.020(4) -0.007(4) 0.005(4)
C16 0.050(5) 0.038(4) 0.026(4) -0.002(3) 0.000(3) -0.001(4)
C17 0.043(5) 0.036(4) 0.046(5) -0.005(4) 0.002(4) -0.008(4)
C18 0.037(4) 0.043(4) 0.033(4) -0.016(3) 0.012(3) -0.011(4)
C19 0.057(5) 0.029(4) 0.039(4) -0.011(3) -0.001(4) -0.006(4)
C20 0.037(4) 0.030(4) 0.057(5) 0.002(4) -0.017(4) -0.007(3)
C21 0.045(5) 0.042(5) 0.023(4) -0.002(3) 0.005(3) 0.002(4)
C22 0.050(5) 0.045(5) 0.035(4) 0.007(4) -0.003(4) 0.005(4)
C23 0.051(5) 0.042(5) 0.037(5) -0.005(4) 0.013(4) 0.005(4)
C24 0.043(5) 0.041(5) 0.056(5) 0.000(4) -0.003(4) -0.024(4)
C25 0.039(4) 0.045(5) 0.035(4) -0.015(4) -0.007(4) 0.018(4)
C26 0.035(4) 0.033(4) 0.031(4) -0.018(3) 0.000(3) -0.008(3)
C27 0.032(4) 0.056(5) 0.042(5) -0.026(4) -0.008(4) -0.009(4)
C28 0.039(4) 0.036(4) 0.039(4) -0.003(4) 0.002(4) 0.010(3)
C29 0.033(4) 0.032(4) 0.035(4) 0.012(3) -0.005(3) 0.014(3)
C30 0.026(4) 0.035(4) 0.036(4) -0.003(3) 0.009(3) -0.003(3)
C31 0.029(4) 0.028(4) 0.032(4) 0.003(3) 0.007(3) -0.002(3)
C32 0.029(4) 0.032(4) 0.024(3) -0.009(3) 0.007(3) 0.002(3)
C33 0.038(4) 0.035(4) 0.021(3) 0.001(3) -0.002(3) 0.003(3)
C34 0.036(4) 0.040(4) 0.040(4) 0.000(4) -0.009(4) 0.004(3)
C35 0.023(3) 0.036(4) 0.036(4) -0.002(3) 0.000(3) -0.002(3)
C36 0.056(5) 0.030(4) 0.029(4) 0.009(3) 0.007(4) -0.004(4)
C37 0.040(4) 0.030(4) 0.033(4) -0.002(3) 0.004(3) -0.001(3)
C38 0.039(4) 0.031(4) 0.032(4) 0.006(3) -0.004(3) -0.004(3)
C39 0.036(4) 0.045(5) 0.027(4) 0.004(3) 0.012(3) -0.013(4)
C40 0.023(3) 0.041(4) 0.033(4) -0.007(3) -0.007(3) 0.003(3)
C41 0.040(5) 0.053(5) 0.031(4) 0.007(4) 0.005(4) -0.015(4)
C42 0.038(4) 0.027(4) 0.036(4) -0.006(3) 0.005(3) -0.007(3)
C43 0.044(5) 0.038(5) 0.035(4) 0.001(3) -0.004(4) -0.009(4)
C44 0.035(4) 0.037(4) 0.027(4) -0.002(3) -0.007(3) 0.005(3)
C45 0.033(4) 0.033(4) 0.030(4) 0.001(3) -0.001(3) 0.010(3)
C46 0.035(4) 0.033(4) 0.032(4) -0.005(3) -0.002(3) -0.003(3)
C47 0.035(4) 0.032(4) 0.027(4) -0.001(3) 0.001(3) -0.002(3)
C48 0.024(3) 0.029(4) 0.037(4) -0.006(3) 0.006(3) 0.003(3)
C49 0.047(5) 0.029(4) 0.044(5) -0.001(3) -0.005(4) 0.005(3)
C50 0.037(4) 0.036(4) 0.034(4) 0.000(3) 0.007(3) 0.000(3)
C51 0.035(4) 0.032(4) 0.027(4) -0.001(3) 0.001(3) -0.002(3)
C52 0.024(4) 0.028(4) 0.043(4) -0.008(3) 0.008(3) -0.004(3)
C53 0.029(4) 0.036(4) 0.043(5) -0.006(4) 0.007(3) -0.004(3)
C54 0.030(4) 0.020(3) 0.035(4) -0.011(3) 0.015(3) -0.011(3)
C55 0.033(4) 0.039(4) 0.037(4) 0.004(4) 0.006(3) -0.006(3)
C56 0.029(4) 0.016(3) 0.041(4) -0.009(3) 0.004(3) -0.007(3)
C57 0.034(4) 0.039(4) 0.046(5) -0.012(4) -0.001(4) 0.012(3)
C58 0.042(4) 0.036(4) 0.030(4) -0.001(3) 0.015(3) -0.005(3)
C59 0.044(5) 0.036(4) 0.035(4) 0.001(3) -0.014(4) -0.002(4)
C60 0.034(4) 0.037(4) 0.034(4) -0.012(3) 0.006(3) 0.001(3)
C61 0.026(3) 0.024(4) 0.046(4) -0.012(3) 0.000(3) 0.003(3)
C84 0.041(4) 0.040(4) 0.030(4) -0.011(3) 0.000(3) -0.013(3)
N1 0.030(3) 0.022(3) 0.042(4) -0.001(3) 0.011(3) -0.012(2)
N2 0.043(4) 0.036(3) 0.022(3) -0.013(3) -0.013(3) -0.001(3)
N3 0.040(4) 0.038(3) 0.023(3) -0.002(3) 0.009(3) -0.006(3)
N4 0.035(4) 0.036(4) 0.033(3) 0.001(3) 0.003(3) 0.002(3)
N5 0.038(4) 0.032(3) 0.033(3) 0.004(3) 0.010(3) -0.005(3)
N6 0.043(4) 0.027(3) 0.045(4) -0.012(3) 0.014(3) -0.012(3)
N7 0.036(4) 0.051(4) 0.036(4) -0.015(3) -0.003(3) -0.014(3)
N8 0.035(3) 0.027(3) 0.037(3) -0.016(3) 0.006(3) 0.011(3)
O1 0.041(3) 0.035(3) 0.036(3) 0.004(2) 0.000(2) -0.015(2)
O2 0.040(3) 0.053(3) 0.024(3) -0.013(2) 0.008(2) -0.012(3)
O3 0.035(3) 0.036(3) 0.033(3) 0.001(2) 0.003(2) 0.002(2)
O4 0.026(3) 0.039(3) 0.033(3) 0.004(2) 0.002(2) -0.007(2)
O5 0.035(3) 0.062(4) 0.035(3) -0.017(3) -0.010(3) 0.017(3)
O6 0.061(4) 0.042(4) 0.050(4) -0.019(3) 0.003(3) 0.016(3)
O7 0.043(3) 0.041(3) 0.035(3) -0.006(2) 0.002(3) 0.018(3)
O8 0.036(3) 0.028(3) 0.025(3) 0.010(2) 0.008(2) 0.008(2)
O9 0.039(3) 0.038(3) 0.031(3) -0.003(2) 0.011(2) -0.004(2)
O10 0.028(3) 0.031(3) 0.041(3) -0.005(2) 0.004(2) 0.010(2)
O11 0.047(3) 0.034(3) 0.037(3) 0.008(2) -0.015(3) -0.017(2)
O12 0.037(3) 0.038(3) 0.031(3) -0.002(2) 0.008(2) -0.024(2)
O13 0.031(3) 0.024(2) 0.038(3) -0.012(2) -0.004(2) -0.002(2)
O14 0.032(3) 0.053(3) 0.039(3) -0.001(3) 0.005(2) 0.012(3)
O15 0.026(3) 0.027(3) 0.042(3) -0.003(2) 0.004(2) -0.005(2)
O16 0.023(3) 0.037(3) 0.053(3) -0.020(3) -0.002(2) -0.001(2)

loop_
_atom_type_symbol
_atom_type_description
_atom_type_scat_dispersion_real
_atom_type_scat_dispersion_imag
_atom_type_scat_source
C C 0.0033 0.0016 'International Tables Vol C Tables 4.2.6.8 and 6.1.1.4'
H H 0.0000 0.0000 'International Tables Vol C Tables 4.2.6.8 and 6.1.1.4'
N N 0.0061 0.0033 'International Tables Vol C Tables 4.2.6.8 and 6.1.1.4'
O O 0.0106 0.0060 'International Tables Vol C Tables 4.2.6.8 and 6.1.1.4'
Ag Ag -0.8971 1.1015 'International Tables Vol C Tables 4.2.6.8 and 6.1.1.4'

loop_
_geom_angle_atom_site_label_1
_geom_angle_atom_site_label_2
_geom_angle_atom_site_label_3
_geom_angle
_geom_angle_site_symmetry_1
_geom_angle_site_symmetry_3
_geom_angle_publ_flag
N5 Ag1 N1 149.8(3) . . ?
N5 Ag1 Ag2 69.53(18) . . ?
N1 Ag1 Ag2 127.47(15) . . ?
O13 Ag2 O2 126.15(18) 2_567 . ?
O13 Ag2 O5 77.82(18) 2_567 2_566 ?
O2 Ag2 O5 87.0(2) . 2_566 ?
O13 Ag2 Ag1 57.09(13) 2_567 . ?
O2 Ag2 Ag1 147.60(14) . . ?
O5 Ag2 Ag1 61.35(16) 2_566 . ?
O13 Ag2 Ag3 77.68(13) 2_567 . ?
O2 Ag2 Ag3 78.16(14) . . ?
O5 Ag2 Ag3 135.18(15) 2_566 . ?
Ag1 Ag2 Ag3 128.51(2) . . ?
O15 Ag3 O4 131.84(18) . 2_566 ?
O15 Ag3 O14 91.83(19) . 2_567 ?
O4 Ag3 O14 101.2(2) 2_566 2_567 ?
O15 Ag3 O1 119.98(18) . . ?
O4 Ag3 O1 84.85(18) 2_566 . ?
O14 Ag3 O1 131.05(19) 2_567 . ?
O15 Ag3 Ag4 71.00(13) . . ?
O4 Ag3 Ag4 71.55(12) 2_566 . ?
O14 Ag3 Ag4 143.93(15) 2_567 . ?
O1 Ag3 Ag4 84.35(13) . . ?
O15 Ag3 Ag2 164.02(13) . . ?
O4 Ag3 Ag2 50.82(13) 2_566 . ?
O14 Ag3 Ag2 72.69(14) 2_567 . ?
O1 Ag3 Ag2 74.69(13) . . ?
Ag4 Ag3 Ag2 119.46(3) . . ?
O3 Ag4 O16 176.7(2) 2_566 . ?
O3 Ag4 O8 105.42(19) 2_566 . ?
O16 Ag4 O8 75.49(18) . . ?
O3 Ag4 Ag3 87.61(15) 2_566 . ?
O16 Ag4 Ag3 91.19(14) . . ?
O8 Ag4 Ag3 165.81(11) . . ?
O3 Ag4 Ag5 126.90(15) 2_566 . ?
O16 Ag4 Ag5 52.00(14) . . ?
O8 Ag4 Ag5 39.09(10) . . ?
Ag3 Ag4 Ag5 127.84(3) . . ?
O11 Ag5 O8 173.7(2) 2_657 . ?
O11 Ag5 Ag6 86.43(17) 2_657 . ?
O8 Ag5 Ag6 87.85(14) . . ?
O11 Ag5 Ag4 132.44(17) 2_657 . ?
O8 Ag5 Ag4 50.13(13) . . ?
Ag6 Ag5 Ag4 124.76(3) . . ?
O7 Ag6 O12 142.7(2) . 2_657 ?
O7 Ag6 O6 87.7(2) . 2_656 ?
O12 Ag6 O6 117.5(2) 2_657 2_656 ?
O7 Ag6 O9 107.9(2) . . ?
O12 Ag6 O9 84.31(17) 2_657 . ?
O6 Ag6 O9 119.5(2) 2_656 . ?
O7 Ag6 Ag5 77.21(15) . . ?
O12 Ag6 Ag5 73.43(14) 2_657 . ?
O6 Ag6 Ag5 163.75(16) 2_656 . ?
O9 Ag6 Ag5 71.74(12) . . ?
O7 Ag6 Ag7 144.80(15) . . ?
O12 Ag6 Ag7 72.53(14) 2_657 . ?
O6 Ag6 Ag7 68.65(16) 2_656 . ?
O9 Ag6 Ag7 66.23(13) . . ?
Ag5 Ag6 Ag7 127.52(3) . . ?
O10 Ag7 O5 173.7(2) . 2_656 ?
O10 Ag7 Ag6 92.57(14) . . ?
O5 Ag7 Ag6 91.33(15) 2_656 . ?
N8 Ag8 N4 157.7(3) . 1_646 ?
N2 C1 N1 112.5(7) . . ?
N2 C1 H1 123.7 . . ?
N1 C1 H1 123.7 . . ?
C3 C2 N1 107.4(7) . . ?
C3 C2 H2 126.3 . . ?
N1 C2 H2 126.3 . . ?
C2 C3 N2 108.2(7) . . ?
C2 C3 H3 125.9 . . ?
N2 C3 H3 125.9 . . ?
N2 C4 C5 115.0(6) . . ?
N2 C4 H4A 108.5 . . ?
C5 C4 H4A 108.5 . . ?
N2 C4 H4B 108.5 . . ?
C5 C4 H4B 108.5 . . ?
H4A C4 H4B 107.5 . . ?
C6 C5 C10 120.0(8) . . ?
C6 C5 C4 117.5(8) . . ?
C10 C5 C4 121.8(8) . . ?
C5 C6 C7 120.0(8) . . ?
C5 C6 H6 120.0 . . ?
C7 C6 H6 120.0 . . ?
C8 C7 C6 120.0(9) . . ?
C8 C7 H7 120.0 . . ?
C6 C7 H7 120.0 . . ?
C7 C8 C9 120.0(9) . . ?
C7 C8 H8 120.0 . . ?
C9 C8 H8 120.0 . . ?
C10 C9 C8 120.0(8) . . ?
C10 C9 C11 121.0(8) . . ?
C8 C9 C11 118.9(8) . . ?
C9 C10 C5 120.0(8) . . ?
C9 C10 H10 120.0 . . ?
C5 C10 H10 120.0 . . ?
N3 C11 C9 112.3(7) . . ?
N3 C11 H11 123.9 . . ?
C9 C11 H11 123.9 . . ?
N4 C12 N3 110.6(7) . . ?
N4 C12 H12 124.7 . . ?
N3 C12 H12 124.7 . . ?
C14 C13 N4 110.3(8) . . ?
C14 C13 H13 124.9 . . ?
N4 C13 H13 124.9 . . ?
C13 C14 N3 106.9(8) . . ?
C13 C14 H14 126.5 . . ?
N3 C14 H14 126.5 . . ?
N5 C15 N6 109.8(8) . . ?
N5 C15 H15 125.1 . . ?
N6 C15 H15 125.1 . . ?
C17 C16 N5 105.4(8) . . ?
C17 C16 H16 127.3 . . ?
N5 C16 H16 127.3 . . ?
N6 C17 C16 110.8(8) . . ?
N6 C17 H17 124.6 . . ?
C16 C17 H17 124.6 . . ?
N6 C18 C19 114.4(7) . . ?
N6 C18 H18A 108.7 . . ?
C19 C18 H18A 108.7 . . ?
N6 C18 H18B 108.7 . . ?
C19 C18 H18B 108.7 . . ?
H18A C18 H18B 107.6 . . ?
C24 C19 C20 118.1(8) . . ?
C24 C19 C18 121.1(8) . . ?
C20 C19 C18 120.2(8) . . ?
C21 C20 C19 119.5(8) . . ?
C21 C20 H20 120.3 . . ?
C19 C20 H20 120.3 . . ?
C22 C21 C20 120.5(9) . . ?
C22 C21 C25 123.0(8) . . ?
C20 C21 C25 116.4(8) . . ?
C21 C22 C23 120.3(8) . . ?
C21 C22 H22 119.8 . . ?
C23 C22 H22 119.8 . . ?
C22 C23 C24 120.3(8) . . ?
C22 C23 H23 119.9 . . ?
C24 C23 H23 119.9 . . ?
C19 C24 C23 120.7(9) . . ?
C19 C24 H24 119.6 . . ?
C23 C24 H24 119.6 . . ?
C21 C25 N7 108.6(7) . . ?
C21 C25 H25A 110.0 . . ?
N7 C25 H25A 110.0 . . ?
C21 C25 H25B 110.0 . . ?
N7 C25 H25B 110.0 . . ?
H25A C25 H25B 108.3 . . ?
N8 C26 N7 113.6(7) . . ?
N8 C26 H26 123.2 . . ?
N7 C26 H26 123.2 . . ?
N7 C27 C28 104.2(7) . . ?
N7 C27 H27 127.9 . . ?
C28 C27 H27 127.9 . . ?
C27 C28 N8 105.3(7) . . ?
C27 C28 H28 127.4 . . ?
N8 C28 H28 127.4 . . ?
C30 C29 C84 118.1(7) . . ?
C30 C29 C41 123.4(7) . . ?
C84 C29 C41 118.0(7) . . ?
C31 C30 C29 121.1(7) . . ?
C31 C30 H30 119.5 . . ?
C29 C30 H30 119.5 . . ?
C30 C31 C32 120.0(7) . . ?
C30 C31 C42 119.6(7) . . ?
C32 C31 C42 120.4(7) . . ?
C31 C32 C33 120.5(7) . . ?
C31 C32 H32 119.7 . . ?
C33 C32 H32 119.7 . . ?
C84 C33 C32 119.7(7) . . ?
C84 C33 C34 123.0(7) . . ?
C32 C33 C34 117.1(7) . . ?
C33 C34 C35 108.8(7) . . ?
C33 C34 H34A 109.9 . . ?
C35 C34 H34A 109.9 . . ?
C33 C34 H34B 109.9 . . ?
C35 C34 H34B 109.9 . . ?
H34A C34 H34B 108.3 . . ?
C40 C35 C36 118.0(7) . . ?
C40 C35 C34 121.6(7) . . ?
C36 C35 C34 120.4(7) . . ?
C37 C36 C35 123.4(7) . . ?
C37 C36 H36 118.3 . . ?
C35 C36 H36 118.3 . . ?
C43 C37 C36 123.3(7) . . ?
C43 C37 C38 119.8(7) . . ?
C36 C37 C38 116.9(7) . . ?
C37 C38 C39 120.8(7) . . ?
C37 C38 H38 119.6 . . ?
C39 C38 H38 119.6 . . ?
C40 C39 C44 124.2(7) . . ?
C40 C39 C38 117.2(7) . . ?
C44 C39 C38 118.5(7) . . ?
C35 C40 C39 123.5(7) . . ?
C35 C40 H40 118.3 . . ?
C39 C40 H40 118.3 . . ?
O1 C41 O2 125.2(8) . . ?
O1 C41 C29 122.2(8) . . ?
O2 C41 C29 112.5(7) . . ?
O4 C42 O3 123.4(7) . . ?
O4 C42 C31 119.4(7) . . ?
O3 C42 C31 117.1(7) . . ?
O6 C43 O5 125.8(8) . . ?
O6 C43 C37 120.6(8) . . ?
O5 C43 C37 112.6(7) . . ?
O8 C44 O7 120.2(7) . . ?
O8 C44 C39 116.6(7) . . ?
O7 C44 C39 121.8(7) . . ?
C46 C45 C50 119.0(7) . . ?
C46 C45 C58 122.2(7) . . ?
C50 C45 C58 118.7(7) . . ?
C47 C46 C45 121.0(7) . . ?
C47 C46 H46 119.5 . . ?
C45 C46 H46 119.5 . . ?
C46 C47 C48 118.8(7) . . ?
C46 C47 C59 119.7(7) . . ?
C48 C47 C59 121.2(7) . . ?
C49 C48 C47 122.7(8) . . ?
C49 C48 H48 118.6 . . ?
C47 C48 H48 118.6 . . ?
C48 C49 C50 119.5(7) . . ?
C48 C49 C51 122.7(8) . . ?
C50 C49 C51 117.6(7) . . ?
C45 C50 C49 118.8(7) . . ?
C45 C50 H50 120.6 . . ?
C49 C50 H50 120.6 . . ?
C52 C51 C49 107.9(7) . . ?
C52 C51 H51A 110.1 . . ?
C49 C51 H51A 110.1 . . ?
C52 C51 H51B 110.1 . . ?
C49 C51 H51B 110.1 . . ?
H51A C51 H51B 108.4 . . ?
C53 C52 C57 121.7(7) . . ?
C53 C52 C51 120.0(7) . . ?
C57 C52 C51 118.3(7) . . ?
C52 C53 C54 118.2(8) . . ?
C52 C53 H53 120.9 . . ?
C54 C53 H53 120.9 . . ?
C55 C54 C53 121.1(7) . . ?
C55 C54 C60 119.5(7) . . ?
C53 C54 C60 119.4(7) . . ?
C54 C55 C56 120.8(7) . . ?
C54 C55 H55 119.6 . . ?
C56 C55 H55 119.6 . . ?
C55 C56 C57 116.3(7) . . ?
C55 C56 C61 124.1(7) . . ?
C57 C56 C61 119.6(7) . . ?
C52 C57 C56 121.8(8) . . ?
C52 C57 H57 119.1 . . ?
C56 C57 H57 119.1 . . ?
O9 C58 O10 123.9(8) . . ?
O9 C58 C45 123.3(7) . . ?
O10 C58 C45 112.8(7) . . ?
O11 C59 O12 123.9(8) . . ?
O11 C59 C47 116.9(7) . . ?
O12 C59 C47 118.4(7) . . ?
O14 C60 O13 120.8(7) . . ?
O14 C60 C54 120.9(7) . . ?
O13 C60 C54 118.3(7) . . ?
O16 C61 O15 123.3(7) . . ?
O16 C61 C56 119.5(7) . . ?
O15 C61 C56 116.2(7) . . ?
C33 C84 C29 120.5(8) . . ?
C33 C84 H84 119.7 . . ?
C29 C84 H84 119.7 . . ?
C1 N1 C2 107.0(7) . . ?
C1 N1 Ag1 131.0(5) . . ?
C2 N1 Ag1 120.6(5) . . ?
C1 N2 C3 104.6(7) . . ?
C1 N2 C4 130.8(7) . . ?
C3 N2 C4 124.5(7) . . ?
C14 N3 C12 104.4(7) . . ?
C14 N3 C11 128.2(7) . . ?
C12 N3 C11 126.8(7) . . ?
C12 N4 C13 107.5(7) . . ?
C12 N4 Ag8 125.3(6) . 1_464 ?
C13 N4 Ag8 127.2(6) . 1_464 ?
C15 N5 C16 106.9(7) . . ?
C15 N5 Ag1 133.8(6) . . ?
C16 N5 Ag1 119.0(5) . . ?
C17 N6 C15 107.0(8) . . ?
C17 N6 C18 125.7(7) . . ?
C15 N6 C18 127.1(7) . . ?
C26 N7 C27 109.2(7) . . ?
C26 N7 C25 128.1(7) . . ?
C27 N7 C25 122.3(7) . . ?
C26 N8 C28 107.5(7) . . ?
C26 N8 Ag8 128.4(6) . . ?
C28 N8 Ag8 124.0(5) . . ?
C41 O1 Ag3 119.8(5) . . ?
C41 O2 Ag2 124.0(5) . . ?
C42 O3 Ag4 121.3(5) . 2_566 ?
C42 O4 Ag3 123.4(5) . 2_566 ?
C43 O5 Ag7 114.1(5) . 2_656 ?
C43 O5 Ag2 134.3(5) . 2_566 ?
Ag7 O5 Ag2 101.4(2) 2_656 2_566 ?
C43 O6 Ag6 134.8(6) . 2_656 ?
C44 O7 Ag6 132.8(5) . . ?
C44 O8 Ag5 121.5(5) . . ?
C44 O8 Ag4 132.0(5) . . ?
Ag5 O8 Ag4 90.78(17) . . ?
C58 O9 Ag6 120.2(6) . . ?
C58 O10 Ag7 116.3(5) . . ?
C59 O11 Ag5 120.5(5) . 2_657 ?
C59 O12 Ag6 126.7(5) . 2_657 ?
C60 O13 Ag2 127.8(5) . 2_567 ?
C60 O14 Ag3 132.7(5) . 2_567 ?
C61 O15 Ag3 135.4(5) . . ?
C61 O16 Ag4 117.8(5) . . ?

loop_
_geom_bond_atom_site_label_1
_geom_bond_atom_site_label_2
_geom_bond_distance
_geom_bond_site_symmetry_2
_geom_bond_publ_flag
Ag1 N5 2.107(7) . ?
Ag1 N1 2.117(6) . ?
Ag1 Ag2 3.0987(10) . ?
Ag2 O13 2.325(5) 2_567 ?
Ag2 O2 2.385(6) . ?
Ag2 O5 2.463(6) 2_566 ?
Ag2 Ag3 3.3445(10) . ?
Ag3 O15 2.275(5) . ?
Ag3 O4 2.357(6) 2_566 ?
Ag3 O14 2.372(6) 2_567 ?
Ag3 O1 2.536(5) . ?
Ag3 Ag4 2.9063(9) . ?
Ag4 O3 2.036(6) 2_566 ?
Ag4 O16 2.133(6) . ?
Ag4 O8 2.580(5) . ?
Ag4 Ag5 3.3617(8) . ?
Ag5 O11 2.090(5) 2_657 ?
Ag5 O8 2.120(5) . ?
Ag5 Ag6 2.8426(9) . ?
Ag6 O7 2.129(6) . ?
Ag6 O12 2.291(5) 2_657 ?
Ag6 O6 2.373(6) 2_656 ?
Ag6 O9 2.583(6) . ?
Ag6 Ag7 2.9771(9) . ?
Ag7 O10 2.040(6) . ?
Ag7 O5 2.193(6) 2_656 ?
Ag8 N8 2.151(7) . ?
Ag8 N4 2.185(6) 1_646 ?
C1 N2 1.286(10) . ?
C1 N1 1.290(10) . ?
C1 H1 0.9300 . ?
C2 C3 1.311(12) . ?
C2 N1 1.337(10) . ?
C2 H2 0.9300 . ?
C3 N2 1.376(10) . ?
C3 H3 0.9300 . ?
C4 N2 1.459(10) . ?
C4 C5 1.499(11) . ?
C4 H4A 0.9700 . ?
C4 H4B 0.9700 . ?
C5 C6 1.390(12) . ?
C5 C10 1.390(12) . ?
C6 C7 1.390(13) . ?
C6 H6 0.9300 . ?
C7 C8 1.390(13) . ?
C7 H7 0.9300 . ?
C8 C9 1.390(13) . ?
C8 H8 0.9300 . ?
C9 C10 1.390(12) . ?
C9 C11 1.479(12) . ?
C10 H10 0.9300 . ?
C11 N3 1.428(11) . ?
C11 H11 0.9300 . ?
C12 N4 1.277(11) . ?
C12 N3 1.376(10) . ?
C12 H12 0.9300 . ?
C13 C14 1.315(12) . ?
C13 N4 1.332(10) . ?
C13 H13 0.9300 . ?
C14 N3 1.374(11) . ?
C14 H14 0.9300 . ?
C15 N5 1.353(11) . ?
C15 N6 1.360(10) . ?
C15 H15 0.9300 . ?
C16 C17 1.371(12) . ?
C16 N5 1.403(11) . ?
C16 H16 0.9300 . ?
C17 N6 1.331(11) . ?
C17 H17 0.9300 . ?
C18 N6 1.463(10) . ?
C18 C19 1.472(12) . ?
C18 H18A 0.9700 . ?
C18 H18B 0.9700 . ?
C19 C24 1.363(12) . ?
C19 C20 1.434(12) . ?
C20 C21 1.397(11) . ?
C20 H20 0.9300 . ?
C21 C22 1.340(12) . ?
C21 C25 1.506(13) . ?
C22 C23 1.386(14) . ?
C22 H22 0.9300 . ?
C23 C24 1.386(13) . ?
C23 H23 0.9300 . ?
C24 H24 0.9300 . ?
C25 N7 1.516(10) . ?
C25 H25A 0.9700 . ?
C25 H25B 0.9700 . ?
C26 N8 1.268(10) . ?
C26 N7 1.304(10) . ?
C26 H26 0.9300 . ?
C27 N7 1.398(11) . ?
C27 C28 1.431(12) . ?
C27 H27 0.9300 . ?
C28 N8 1.440(10) . ?
C28 H28 0.9300 . ?
C29 C30 1.373(12) . ?
C29 C84 1.471(11) . ?
C29 C41 1.521(11) . ?
C30 C31 1.358(10) . ?
C30 H30 0.9300 . ?
C31 C32 1.401(10) . ?
C31 C42 1.510(11) . ?
C32 C33 1.401(10) . ?
C32 H32 0.9300 . ?
C33 C84 1.327(11) . ?
C33 C34 1.500(11) . ?
C34 C35 1.512(11) . ?
C34 H34A 0.9700 . ?
C34 H34B 0.9700 . ?
C35 C40 1.364(11) . ?
C35 C36 1.413(11) . ?
C36 C37 1.410(11) . ?
C36 H36 0.9300 . ?
C37 C43 1.399(11) . ?
C37 C38 1.428(10) . ?
C38 C39 1.448(11) . ?
C38 H38 0.9300 . ?
C39 C40 1.418(12) . ?
C39 C44 1.441(10) . ?
C40 H40 0.9300 . ?
C41 O1 1.201(10) . ?
C41 O2 1.278(10) . ?
C42 O4 1.263(9) . ?
C42 O3 1.278(9) . ?
C43 O6 1.214(10) . ?
C43 O5 1.280(10) . ?
C44 O8 1.296(9) . ?
C44 O7 1.349(10) . ?
C45 C46 1.400(11) . ?
C45 C50 1.428(11) . ?
C45 C58 1.469(11) . ?
C46 C47 1.380(11) . ?
C46 H46 0.9300 . ?
C47 C48 1.424(11) . ?
C47 C59 1.505(11) . ?
C48 C49 1.318(11) . ?
C48 H48 0.9300 . ?
C49 C50 1.446(12) . ?
C49 C51 1.532(11) . ?
C50 H50 0.9300 . ?
C51 C52 1.528(10) . ?
C51 H51A 0.9700 . ?
C51 H51B 0.9700 . ?
C52 C53 1.355(11) . ?
C52 C57 1.383(12) . ?
C53 C54 1.414(10) . ?
C53 H53 0.9300 . ?
C54 C55 1.393(11) . ?
C54 C60 1.457(10) . ?
C55 C56 1.407(11) . ?
C55 H55 0.9300 . ?
C56 C57 1.421(11) . ?
C56 C61 1.423(11) . ?
C57 H57 0.9300 . ?
C58 O9 1.188(10) . ?
C58 O10 1.350(10) . ?
C59 O11 1.230(10) . ?
C59 O12 1.247(10) . ?
C60 O14 1.286(9) . ?
C60 O13 1.297(10) . ?
C61 O16 1.242(9) . ?
C61 O15 1.281(9) . ?
C84 H84 0.9300 . ?
N4 Ag8 2.185(6) 1_464 ?
O3 Ag4 2.036(6) 2_566 ?
O4 Ag3 2.357(6) 2_566 ?
O5 Ag7 2.193(6) 2_656 ?
O5 Ag2 2.463(6) 2_566 ?
O6 Ag6 2.373(6) 2_656 ?
O11 Ag5 2.090(5) 2_657 ?
O12 Ag6 2.291(5) 2_657 ?
O13 Ag2 2.325(5) 2_567 ?
O14 Ag3 2.372(6) 2_567 ?
